data_7119595
loop_
_publ_author_name
'Dange, Deepak'
'Sindlinger, Christian P.'
'Aldridge, Simon'
'Jones, Cameron'

_publ_section_title
;
 Boryl substituted group 13 metallylenes: complexes with an iron carbonyl
 fragment.
;
_journal_issue 1
_journal_name_full 'Chemical communications (Cambridge, England)'
_journal_page_first 149
_journal_page_last 152
_journal_paper_doi 10.1039/c6cc08449d
_journal_volume 53
_journal_year 2016
_chemical_formula_sum 'C60 H72 B2 Fe2 Ga2 N4 O8'
_chemical_formula_weight 1249.98
_chemical_name_systematic
; 
 ? 
;
_space_group_IT_number 14
_symmetry_cell_setting monoclinic
_symmetry_space_group_name_Hall '-P 2yn'
_symmetry_space_group_name_H-M 'P 1 21/n 1'
_atom_sites_solution_hydrogens geom
_atom_sites_solution_primary direct
_atom_sites_solution_secondary difmap
_audit_creation_method SHELXL-97
_cell_angle_alpha 90.00
_cell_angle_beta 109.513(4)
_cell_angle_gamma 90.00
_cell_formula_units_Z 2
_cell_length_a 13.9550(11)
_cell_length_b 11.3797(8)
_cell_length_c 20.3233(16)
_cell_measurement_reflns_used 9899
_cell_measurement_temperature 123(2)
_cell_measurement_theta_max 29.01
_cell_measurement_theta_min 2.37
_cell_volume 3042.1(4)
_computing_cell_refinement 'Bruker SAINT'
_computing_data_collection 'Bruker APEX2'
_computing_data_reduction 'Bruker SAINT'
_computing_molecular_graphics 'Bruker SHELXTL'
_computing_publication_material 'Bruker SHELXTL'
_computing_structure_refinement 'SHELXL-97 (Sheldrick, 1997)'
_computing_structure_solution 'SHELXS-97 (Sheldrick 2008)'
_diffrn_ambient_temperature 123(2)
_diffrn_measured_fraction_theta_full 0.989
_diffrn_measured_fraction_theta_max 0.989
_diffrn_measurement_device_type 'Bruker Apex X8'
_diffrn_radiation_monochromator graphite
_diffrn_radiation_source 'fine-focus sealed tube'
_diffrn_radiation_type MoK\a
_diffrn_radiation_wavelength 0.71073
_diffrn_reflns_av_R_equivalents 0.0422
_diffrn_reflns_av_sigmaI/netI 0.0361
_diffrn_reflns_limit_h_max 19
_diffrn_reflns_limit_h_min -19
_diffrn_reflns_limit_k_max 15
_diffrn_reflns_limit_k_min -15
_diffrn_reflns_limit_l_max 27
_diffrn_reflns_limit_l_min -27
_diffrn_reflns_number 48391
_diffrn_reflns_theta_full 29.38
_diffrn_reflns_theta_max 29.38
_diffrn_reflns_theta_min 3.05
_exptl_absorpt_coefficient_mu 1.398
_exptl_absorpt_correction_T_max 0.908
_exptl_absorpt_correction_T_min 0.870
_exptl_absorpt_correction_type multi-scan
_exptl_absorpt_process_details 'Sortav (Blessing)'
_exptl_crystal_colour colourless
_exptl_crystal_density_diffrn 1.365
_exptl_crystal_density_method 'not measured'
_exptl_crystal_description block
_exptl_crystal_F_000 1296
_exptl_crystal_size_max 0.10
_exptl_crystal_size_mid 0.08
_exptl_crystal_size_min 0.07
_refine_diff_density_max 0.500
_refine_diff_density_min -0.495
_refine_diff_density_rms 0.067
_refine_ls_extinction_method none
_refine_ls_goodness_of_fit_ref 1.031
_refine_ls_hydrogen_treatment constr
_refine_ls_matrix_type full
_refine_ls_number_parameters 360
_refine_ls_number_reflns 8293
_refine_ls_number_restraints 0
_refine_ls_restrained_S_all 1.031
_refine_ls_R_factor_all 0.0465
_refine_ls_R_factor_gt 0.0306
_refine_ls_shift/su_max 0.001
_refine_ls_shift/su_mean 0.000
_refine_ls_structure_factor_coef Fsqd
_refine_ls_weighting_details 'calc w=1/[\s^2^(Fo^2^)+(0.0342P)^2^+0.8261P] where P=(Fo^2^+2Fc^2^)/3'
_refine_ls_weighting_scheme calc
_refine_ls_wR_factor_gt 0.0676
_refine_ls_wR_factor_ref 0.0732
_reflns_number_gt 6582
_reflns_number_total 8293
_reflns_threshold_expression >2sigma(I)
_cod_data_source_file c6cc08449d8.cif
_cod_data_source_block cmpd5
_cod_original_sg_symbol_H-M P2(1)/n
_cod_database_code 7119595

loop_
_symmetry_equiv_pos_as_xyz
'x, y, z'
'-x+1/2, y+1/2, -z+1/2'
'-x, -y, -z'
'x-1/2, -y-1/2, z-1/2'

loop_
_atom_site_label
_atom_site_type_symbol
_atom_site_fract_x
_atom_site_fract_y
_atom_site_fract_z
_atom_site_U_iso_or_equiv
_atom_site_adp_type
_atom_site_occupancy
_atom_site_symmetry_multiplicity
_atom_site_calc_flag
_atom_site_refinement_flags
Ga1 Ga 0.440191(13) 0.463258(15) 0.543320(9) 0.01473(5) Uani 1 1 d .
Fe1 Fe 0.625662(18) 0.49607(2) 0.583603(12) 0.01533(6) Uani 1 1 d .
O4 O 0.83174(10) 0.55222(12) 0.58548(7) 0.0323(3) Uani 1 1 d .
O1 O 0.68380(11) 0.44197(12) 0.73345(7) 0.0339(3) Uani 1 1 d .
N1 N 0.29892(11) 0.48603(12) 0.63563(7) 0.0177(3) Uani 1 1 d .
O3 O 0.61803(12) 0.24914(12) 0.54207(8) 0.0389(4) Uani 1 1 d .
O2 O 0.55514(12) 0.73321(13) 0.59897(8) 0.0432(4) Uani 1 1 d .
N2 N 0.32220(11) 0.29526(12) 0.61208(7) 0.0172(3) Uani 1 1 d .
C19 C 0.35831(12) 0.18603(14) 0.59333(8) 0.0164(3) Uani 1 1 d .
C7 C 0.30244(13) 0.61161(14) 0.64461(9) 0.0183(3) Uani 1 1 d .
C8 C 0.22552(13) 0.68047(15) 0.59956(9) 0.0202(4) Uani 1 1 d .
C12 C 0.38243(14) 0.66163(15) 0.69934(9) 0.0225(4) Uani 1 1 d .
C20 C 0.30024(13) 0.12667(14) 0.53277(9) 0.0190(3) Uani 1 1 d .
C3 C 0.61844(13) 0.34662(16) 0.55611(9) 0.0225(4) Uani 1 1 d .
C24 C 0.45236(13) 0.14135(14) 0.63646(9) 0.0193(3) Uani 1 1 d .
C21 C 0.33979(15) 0.02412(15) 0.51496(10) 0.0261(4) Uani 1 1 d .
H21 H 0.3015 -0.0175 0.4741 0.031 Uiso 1 1 calc R
C11 C 0.38226(15) 0.78323(16) 0.70742(10) 0.0276(4) Uani 1 1 d .
H11 H 0.4356 0.8194 0.7438 0.033 Uiso 1 1 calc R
C9 C 0.22901(15) 0.80179(16) 0.61070(10) 0.0266(4) Uani 1 1 d .
H9 H 0.1769 0.8501 0.5810 0.032 Uiso 1 1 calc R
C25 C 0.19560(14) 0.16731(15) 0.48801(9) 0.0232(4) Uani 1 1 d .
H25 H 0.1859 0.2499 0.5014 0.028 Uiso 1 1 calc R
C6 C 0.25401(15) 0.30140(16) 0.64896(10) 0.0271(4) Uani 1 1 d .
H6 H 0.2223 0.2360 0.6622 0.032 Uiso 1 1 calc R
C16 C 0.46509(14) 0.58704(17) 0.74953(10) 0.0281(4) Uani 1 1 d .
H16 H 0.4782 0.5189 0.7227 0.034 Uiso 1 1 calc R
C22 C 0.43288(15) -0.01827(16) 0.55511(10) 0.0281(4) Uani 1 1 d .
H22 H 0.4593 -0.0874 0.5413 0.034 Uiso 1 1 calc R
C10 C 0.30624(15) 0.85217(16) 0.66369(10) 0.0302(4) Uani 1 1 d .
H10 H 0.3074 0.9349 0.6703 0.036 Uiso 1 1 calc R
C13 C 0.13857(13) 0.62842(15) 0.54060(9) 0.0226(4) Uani 1 1 d .
H13 H 0.1580 0.5467 0.5321 0.027 Uiso 1 1 calc R
B1 B 0.35159(14) 0.41234(16) 0.60201(9) 0.0150(4) Uani 1 1 d .
C2 C 0.58057(14) 0.64060(16) 0.59055(9) 0.0240(4) Uani 1 1 d .
C4 C 0.75150(14) 0.53045(15) 0.58412(9) 0.0215(4) Uani 1 1 d .
C5 C 0.24037(15) 0.41421(16) 0.66275(10) 0.0278(4) Uani 1 1 d .
H5 H 0.1973 0.4411 0.6873 0.033 Uiso 1 1 calc R
C23 C 0.48803(14) 0.03931(16) 0.61543(10) 0.0257(4) Uani 1 1 d .
H23 H 0.5520 0.0084 0.6433 0.031 Uiso 1 1 calc R
C28 C 0.51005(14) 0.19694(16) 0.70619(9) 0.0247(4) Uani 1 1 d .
H28 H 0.5004 0.2840 0.7016 0.030 Uiso 1 1 calc R
C26 C 0.11449(15) 0.09029(18) 0.50149(11) 0.0321(4) Uani 1 1 d .
H26A H 0.1238 0.0086 0.4896 0.048 Uiso 1 1 calc R
H26B H 0.0469 0.1176 0.4726 0.048 Uiso 1 1 calc R
H26C H 0.1207 0.0953 0.5509 0.048 Uiso 1 1 calc R
C14 C 0.04290(14) 0.62104(18) 0.56123(11) 0.0317(4) Uani 1 1 d .
H14A H 0.0542 0.5652 0.5998 0.048 Uiso 1 1 calc R
H14B H -0.0144 0.5944 0.5211 0.048 Uiso 1 1 calc R
H14C H 0.0277 0.6988 0.5760 0.048 Uiso 1 1 calc R
C27 C 0.18267(15) 0.16514(17) 0.41044(9) 0.0297(4) Uani 1 1 d .
H27A H 0.2376 0.2102 0.4025 0.044 Uiso 1 1 calc R
H27B H 0.1170 0.2001 0.3837 0.044 Uiso 1 1 calc R
H27C H 0.1851 0.0837 0.3954 0.044 Uiso 1 1 calc R
C15 C 0.11535(15) 0.69730(17) 0.47235(10) 0.0299(4) Uani 1 1 d .
H15A H 0.0872 0.7743 0.4774 0.045 Uiso 1 1 calc R
H15B H 0.0659 0.6537 0.4345 0.045 Uiso 1 1 calc R
H15C H 0.1781 0.7080 0.4615 0.045 Uiso 1 1 calc R
C1 C 0.65936(14) 0.46249(15) 0.67555(10) 0.0221(4) Uani 1 1 d .
C18 C 0.56530(16) 0.6522(2) 0.78189(11) 0.0385(5) Uani 1 1 d .
H18A H 0.5565 0.7142 0.8128 0.058 Uiso 1 1 calc R
H18B H 0.5863 0.6874 0.7448 0.058 Uiso 1 1 calc R
H18C H 0.6176 0.5970 0.8088 0.058 Uiso 1 1 calc R
C30 C 0.62404(15) 0.17114(18) 0.73082(10) 0.0321(4) Uani 1 1 d .
H30A H 0.6356 0.0879 0.7432 0.048 Uiso 1 1 calc R
H30B H 0.6586 0.2196 0.7717 0.048 Uiso 1 1 calc R
H30C H 0.6511 0.1894 0.6933 0.048 Uiso 1 1 calc R
C17 C 0.42989(19) 0.5382(2) 0.80757(13) 0.0546(7) Uani 1 1 d .
H17A H 0.4808 0.4830 0.8361 0.082 Uiso 1 1 calc R
H17B H 0.3649 0.4973 0.7870 0.082 Uiso 1 1 calc R
H17C H 0.4213 0.6029 0.8369 0.082 Uiso 1 1 calc R
C29 C 0.46517(18) 0.1535(2) 0.76085(11) 0.0436(6) Uani 1 1 d .
H29A H 0.3930 0.1745 0.7464 0.065 Uiso 1 1 calc R
H29B H 0.5014 0.1902 0.8059 0.065 Uiso 1 1 calc R
H29C H 0.4723 0.0679 0.7652 0.065 Uiso 1 1 calc R

loop_
_atom_site_aniso_label
_atom_site_aniso_U_11
_atom_site_aniso_U_22
_atom_site_aniso_U_33
_atom_site_aniso_U_23
_atom_site_aniso_U_13
_atom_site_aniso_U_12
Ga1 0.01690(9) 0.01293(9) 0.01721(10) -0.00108(7) 0.00947(7) -0.00078(7)
Fe1 0.01583(12) 0.01478(12) 0.01655(12) -0.00141(9) 0.00696(10) -0.00076(9)
O4 0.0235(7) 0.0337(8) 0.0446(9) -0.0082(6) 0.0179(7) -0.0068(6)
O1 0.0454(9) 0.0346(8) 0.0202(7) 0.0014(6) 0.0089(6) -0.0018(6)
N1 0.0229(7) 0.0134(7) 0.0215(7) 0.0008(5) 0.0136(6) 0.0010(5)
O3 0.0478(9) 0.0202(7) 0.0427(9) -0.0083(6) 0.0074(7) 0.0014(6)
O2 0.0513(10) 0.0260(8) 0.0447(9) -0.0084(7) 0.0060(8) 0.0124(7)
N2 0.0218(7) 0.0133(7) 0.0196(7) 0.0006(5) 0.0110(6) 0.0006(5)
C19 0.0213(8) 0.0120(8) 0.0187(8) 0.0013(6) 0.0104(7) 0.0016(6)
C7 0.0246(9) 0.0155(8) 0.0208(9) -0.0009(6) 0.0156(7) 0.0003(6)
C8 0.0246(9) 0.0173(8) 0.0223(9) -0.0001(7) 0.0126(8) 0.0014(7)
C12 0.0263(9) 0.0225(9) 0.0226(9) -0.0020(7) 0.0131(8) 0.0024(7)
C20 0.0233(9) 0.0164(8) 0.0172(8) 0.0018(6) 0.0067(7) 0.0018(7)
C3 0.0211(9) 0.0229(9) 0.0213(9) -0.0003(7) 0.0043(7) 0.0009(7)
C24 0.0233(9) 0.0148(8) 0.0189(8) 0.0003(6) 0.0061(7) -0.0007(7)
C21 0.0336(11) 0.0205(9) 0.0202(9) -0.0051(7) 0.0036(8) 0.0032(8)
C11 0.0306(10) 0.0223(9) 0.0302(10) -0.0071(8) 0.0107(9) -0.0021(8)
C9 0.0333(10) 0.0172(9) 0.0302(10) 0.0020(7) 0.0119(9) 0.0045(7)
C25 0.0243(9) 0.0196(9) 0.0223(9) 0.0028(7) 0.0032(8) 0.0027(7)
C6 0.0364(11) 0.0185(9) 0.0381(11) 0.0020(8) 0.0281(9) -0.0029(8)
C16 0.0280(10) 0.0290(10) 0.0267(10) -0.0033(8) 0.0085(8) 0.0068(8)
C22 0.0341(11) 0.0182(9) 0.0305(10) -0.0050(7) 0.0090(9) 0.0071(8)
C10 0.0399(12) 0.0157(9) 0.0370(11) -0.0042(8) 0.0156(10) 0.0003(8)
C13 0.0243(9) 0.0191(9) 0.0262(9) -0.0008(7) 0.0107(8) 0.0022(7)
B1 0.0162(9) 0.0157(9) 0.0134(9) 0.0002(7) 0.0053(7) 0.0009(7)
C2 0.0253(10) 0.0228(10) 0.0220(9) -0.0037(7) 0.0054(8) 0.0005(7)
C4 0.0248(9) 0.0196(9) 0.0220(9) -0.0036(7) 0.0101(8) -0.0021(7)
C5 0.0372(11) 0.0205(9) 0.0388(11) 0.0006(8) 0.0303(10) 0.0006(8)
C23 0.0245(9) 0.0207(9) 0.0278(10) 0.0006(7) 0.0032(8) 0.0047(7)
C28 0.0260(10) 0.0226(9) 0.0217(9) -0.0035(7) 0.0030(8) -0.0023(7)
C26 0.0274(10) 0.0332(11) 0.0345(11) 0.0091(9) 0.0088(9) 0.0037(8)
C14 0.0287(11) 0.0320(11) 0.0399(12) -0.0030(9) 0.0187(9) -0.0003(8)
C27 0.0318(11) 0.0295(10) 0.0217(10) 0.0045(8) 0.0011(8) -0.0011(8)
C15 0.0312(11) 0.0307(10) 0.0285(10) 0.0025(8) 0.0108(9) 0.0055(8)
C1 0.0230(9) 0.0200(9) 0.0250(10) -0.0025(7) 0.0104(8) -0.0024(7)
C18 0.0347(12) 0.0430(13) 0.0310(11) -0.0112(9) 0.0021(9) 0.0038(10)
C30 0.0291(11) 0.0320(11) 0.0272(10) -0.0004(8) -0.0011(9) -0.0014(8)
C17 0.0434(14) 0.0734(19) 0.0477(15) 0.0312(13) 0.0162(12) 0.0184(13)
C29 0.0427(13) 0.0646(16) 0.0216(11) -0.0106(10) 0.0080(10) -0.0193(11)

loop_
_atom_type_symbol
_atom_type_description
_atom_type_scat_dispersion_real
_atom_type_scat_dispersion_imag
_atom_type_scat_source
C C 0.0033 0.0016 'International Tables Vol C Tables 4.2.6.8 and 6.1.1.4'
H H 0.0000 0.0000 'International Tables Vol C Tables 4.2.6.8 and 6.1.1.4'
B B 0.0013 0.0007 'International Tables Vol C Tables 4.2.6.8 and 6.1.1.4'
N N 0.0061 0.0033 'International Tables Vol C Tables 4.2.6.8 and 6.1.1.4'
O O 0.0106 0.0060 'International Tables Vol C Tables 4.2.6.8 and 6.1.1.4'
Fe Fe 0.3463 0.8444 'International Tables Vol C Tables 4.2.6.8 and 6.1.1.4'
Ga Ga 0.2307 1.6083 'International Tables Vol C Tables 4.2.6.8 and 6.1.1.4'

loop_
_geom_angle_atom_site_label_1
_geom_angle_atom_site_label_2
_geom_angle_atom_site_label_3
_geom_angle
_geom_angle_site_symmetry_1
_geom_angle_site_symmetry_3
B1 Ga1 Fe1 127.88(5) . .
B1 Ga1 Fe1 124.63(5) . 3_666
Fe1 Ga1 Fe1 107.487(10) . 3_666
B1 Ga1 Ga1 178.23(5) . 3_666
Fe1 Ga1 Ga1 53.858(9) . 3_666
Fe1 Ga1 Ga1 53.629(9) 3_666 3_666
C3 Fe1 C2 156.97(8) . .
C3 Fe1 C4 99.35(8) . .
C2 Fe1 C4 99.72(8) . .
C3 Fe1 C1 95.18(8) . .
C2 Fe1 C1 95.16(8) . .
C4 Fe1 C1 97.11(8) . .
C3 Fe1 Ga1 78.96(6) . .
C2 Fe1 Ga1 78.88(6) . .
C4 Fe1 Ga1 161.79(6) . .
C1 Fe1 Ga1 101.11(6) . .
C3 Fe1 Ga1 83.64(6) . 3_666
C2 Fe1 Ga1 83.80(6) . 3_666
C4 Fe1 Ga1 89.27(6) . 3_666
C1 Fe1 Ga1 173.62(6) . 3_666
Ga1 Fe1 Ga1 72.513(10) . 3_666
C5 N1 B1 107.94(14) . .
C5 N1 C7 122.14(13) . .
B1 N1 C7 129.90(14) . .
C6 N2 B1 108.06(13) . .
C6 N2 C19 123.16(13) . .
B1 N2 C19 128.66(13) . .
C20 C19 C24 121.23(15) . .
C20 C19 N2 119.88(15) . .
C24 C19 N2 118.89(15) . .
C8 C7 C12 121.66(15) . .
C8 C7 N1 119.21(15) . .
C12 C7 N1 119.12(15) . .
C7 C8 C9 118.10(17) . .
C7 C8 C13 122.52(15) . .
C9 C8 C13 119.38(16) . .
C11 C12 C7 117.58(17) . .
C11 C12 C16 120.45(17) . .
C7 C12 C16 121.96(16) . .
C21 C20 C19 118.06(16) . .
C21 C20 C25 119.21(16) . .
C19 C20 C25 122.69(15) . .
O3 C3 Fe1 176.03(17) . .
C23 C24 C19 117.83(16) . .
C23 C24 C28 120.33(16) . .
C19 C24 C28 121.70(15) . .
C22 C21 C20 121.37(17) . .
C22 C21 H21 119.3 . .
C20 C21 H21 119.3 . .
C10 C11 C12 121.35(18) . .
C10 C11 H11 119.3 . .
C12 C11 H11 119.3 . .
C10 C9 C8 121.12(18) . .
C10 C9 H9 119.4 . .
C8 C9 H9 119.4 . .
C20 C25 C27 111.95(15) . .
C20 C25 C26 109.95(14) . .
C27 C25 C26 109.70(16) . .
C20 C25 H25 108.4 . .
C27 C25 H25 108.4 . .
C26 C25 H25 108.4 . .
C5 C6 N2 109.27(15) . .
C5 C6 H6 125.4 . .
N2 C6 H6 125.4 . .
C12 C16 C18 113.54(17) . .
C12 C16 C17 110.76(16) . .
C18 C16 C17 109.25(18) . .
C12 C16 H16 107.7 . .
C18 C16 H16 107.7 . .
C17 C16 H16 107.7 . .
C21 C22 C23 119.97(17) . .
C21 C22 H22 120.0 . .
C23 C22 H22 120.0 . .
C9 C10 C11 120.18(17) . .
C9 C10 H10 119.9 . .
C11 C10 H10 119.9 . .
C8 C13 C14 110.31(15) . .
C8 C13 C15 112.85(15) . .
C14 C13 C15 109.67(16) . .
C8 C13 H13 108.0 . .
C14 C13 H13 108.0 . .
C15 C13 H13 108.0 . .
N2 B1 N1 105.09(14) . .
N2 B1 Ga1 126.85(12) . .
N1 B1 Ga1 127.82(12) . .
O2 C2 Fe1 176.04(17) . .
O4 C4 Fe1 179.01(17) . .
C6 C5 N1 109.63(15) . .
C6 C5 H5 125.2 . .
N1 C5 H5 125.2 . .
C22 C23 C24 121.46(17) . .
C22 C23 H23 119.3 . .
C24 C23 H23 119.3 . .
C24 C28 C30 113.33(15) . .
C24 C28 C29 109.03(15) . .
C30 C28 C29 109.53(16) . .
C24 C28 H28 108.3 . .
C30 C28 H28 108.3 . .
C29 C28 H28 108.3 . .
C25 C26 H26A 109.5 . .
C25 C26 H26B 109.5 . .
H26A C26 H26B 109.5 . .
C25 C26 H26C 109.5 . .
H26A C26 H26C 109.5 . .
H26B C26 H26C 109.5 . .
C13 C14 H14A 109.5 . .
C13 C14 H14B 109.5 . .
H14A C14 H14B 109.5 . .
C13 C14 H14C 109.5 . .
H14A C14 H14C 109.5 . .
H14B C14 H14C 109.5 . .
C25 C27 H27A 109.5 . .
C25 C27 H27B 109.5 . .
H27A C27 H27B 109.5 . .
C25 C27 H27C 109.5 . .
H27A C27 H27C 109.5 . .
H27B C27 H27C 109.5 . .
C13 C15 H15A 109.5 . .
C13 C15 H15B 109.5 . .
H15A C15 H15B 109.5 . .
C13 C15 H15C 109.5 . .
H15A C15 H15C 109.5 . .
H15B C15 H15C 109.5 . .
O1 C1 Fe1 177.72(17) . .
C16 C18 H18A 109.5 . .
C16 C18 H18B 109.5 . .
H18A C18 H18B 109.5 . .
C16 C18 H18C 109.5 . .
H18A C18 H18C 109.5 . .
H18B C18 H18C 109.5 . .
C28 C30 H30A 109.5 . .
C28 C30 H30B 109.5 . .
H30A C30 H30B 109.5 . .
C28 C30 H30C 109.5 . .
H30A C30 H30C 109.5 . .
H30B C30 H30C 109.5 . .
C16 C17 H17A 109.5 . .
C16 C17 H17B 109.5 . .
H17A C17 H17B 109.5 . .
C16 C17 H17C 109.5 . .
H17A C17 H17C 109.5 . .
H17B C17 H17C 109.5 . .
C28 C29 H29A 109.5 . .
C28 C29 H29B 109.5 . .
H29A C29 H29B 109.5 . .
C28 C29 H29C 109.5 . .
H29A C29 H29C 109.5 . .
H29B C29 H29C 109.5 . .

loop_
_geom_bond_atom_site_label_1
_geom_bond_atom_site_label_2
_geom_bond_distance
_geom_bond_site_symmetry_2
Ga1 B1 2.0670(18) .
Ga1 Fe1 2.4684(4) .
Ga1 Fe1 2.4757(4) 3_666
Ga1 Ga1 2.9239(4) 3_666
Fe1 C3 1.7824(18) .
Fe1 C2 1.7834(18) .
Fe1 C4 1.7958(18) .
Fe1 C1 1.8089(19) .
Fe1 Ga1 2.4756(3) 3_666
O4 C4 1.138(2) .
O1 C1 1.134(2) .
N1 C5 1.393(2) .
N1 B1 1.430(2) .
N1 C7 1.439(2) .
O3 C3 1.145(2) .
O2 C2 1.143(2) .
N2 C6 1.396(2) .
N2 B1 1.429(2) .
N2 C19 1.440(2) .
C19 C20 1.400(2) .
C19 C24 1.407(2) .
C7 C8 1.396(2) .
C7 C12 1.406(2) .
C8 C9 1.397(2) .
C8 C13 1.513(2) .
C12 C11 1.394(3) .
C12 C16 1.518(3) .
C20 C21 1.390(2) .
C20 C25 1.512(2) .
C24 C23 1.386(2) .
C24 C28 1.515(2) .
C21 C22 1.370(3) .
C21 H21 0.9500 .
C11 C10 1.379(3) .
C11 H11 0.9500 .
C9 C10 1.369(3) .
C9 H9 0.9500 .
C25 C27 1.526(3) .
C25 C26 1.527(3) .
C25 H25 1.0000 .
C6 C5 1.341(3) .
C6 H6 0.9500 .
C16 C18 1.524(3) .
C16 C17 1.526(3) .
C16 H16 1.0000 .
C22 C23 1.376(3) .
C22 H22 0.9500 .
C10 H10 0.9500 .
C13 C14 1.529(2) .
C13 C15 1.531(3) .
C13 H13 1.0000 .
C5 H5 0.9500 .
C23 H23 0.9500 .
C28 C30 1.528(3) .
C28 C29 1.528(3) .
C28 H28 1.0000 .
C26 H26A 0.9800 .
C26 H26B 0.9800 .
C26 H26C 0.9800 .
C14 H14A 0.9800 .
C14 H14B 0.9800 .
C14 H14C 0.9800 .
C27 H27A 0.9800 .
C27 H27B 0.9800 .
C27 H27C 0.9800 .
C15 H15A 0.9800 .
C15 H15B 0.9800 .
C15 H15C 0.9800 .
C18 H18A 0.9800 .
C18 H18B 0.9800 .
C18 H18C 0.9800 .
C30 H30A 0.9800 .
C30 H30B 0.9800 .
C30 H30C 0.9800 .
C17 H17A 0.9800 .
C17 H17B 0.9800 .
C17 H17C 0.9800 .
C29 H29A 0.9800 .
C29 H29B 0.9800 .
C29 H29C 0.9800 .
